data_1546471
loop_
_publ_author_name
'Wang, Ya-Kun'
'Wu, Sheng-Fan'
'Yuan, Yi'
'Li, Si-Hua'
'Fung, Man-Keung'
'Liao, Liang-Sheng'
'Jiang, Zuo-Quan'

_publ_section_title
;
 Donor-\s-Acceptor Molecules for Green Thermally Activated Delayed
 Fluorescence by Spatially Approaching Spiro Conformation.
;
_journal_issue 12
_journal_name_full 'Organic letters'
_journal_page_first 3155
_journal_page_last 3158
_journal_paper_doi 10.1021/acs.orglett.7b01281
_journal_volume 19
_journal_year 2017
_chemical_formula_moiety 'C33 H17 N3 O'
_chemical_formula_sum 'C33 H17 N3 O'
_chemical_formula_weight 471.49
_space_group_crystal_system monoclinic
_space_group_IT_number 15
_space_group_name_Hall '-C 2yc'
_space_group_name_H-M_alt 'C 1 2/c 1'
_symmetry_space_group_name_Hall '-C 2yc'
_symmetry_space_group_name_H-M 'C 1 2/c 1'
_atom_sites_solution_hydrogens geom
_audit_creation_date 2017-01-10
_audit_creation_method
;
Olex2 1.2-beta
(compiled 2017.01.04 svn.r3372 for OlexSys, GUI svn.r5289)
;
_cell_angle_alpha 90
_cell_angle_beta 91.783(17)
_cell_angle_gamma 90
_cell_formula_units_Z 8
_cell_length_a 8.423(5)
_cell_length_b 20.457(10)
_cell_length_c 28.733(15)
_cell_measurement_reflns_used 2547
_cell_measurement_temperature 296.15
_cell_measurement_theta_max 22.08
_cell_measurement_theta_min 2.44
_cell_volume 4949(5)
_computing_cell_refinement 'SAINT v8.37A (Bruker, 2015)'
_computing_data_reduction 'SAINT v8.37A (Bruker, 2015)'
_computing_molecular_graphics 'Olex2 (Dolomanov et al., 2009)'
_computing_publication_material 'Olex2 (Dolomanov et al., 2009)'
_computing_structure_refinement 'ShelXL (Sheldrick, 2015)'
_diffrn_ambient_temperature 296.15
_diffrn_measured_fraction_theta_full 0.994
_diffrn_measured_fraction_theta_max 0.994
_diffrn_measurement_device_type 'Bruker APEX-II CCD'
_diffrn_measurement_method '\f and \w scans'
_diffrn_radiation_type MoK\a
_diffrn_radiation_wavelength 0.71073
_diffrn_reflns_av_R_equivalents 0.0733
_diffrn_reflns_av_unetI/netI 0.1249
_diffrn_reflns_Laue_measured_fraction_full 0.994
_diffrn_reflns_Laue_measured_fraction_max 0.994
_diffrn_reflns_limit_h_max 8
_diffrn_reflns_limit_h_min -10
_diffrn_reflns_limit_k_max 23
_diffrn_reflns_limit_k_min -25
_diffrn_reflns_limit_l_max 31
_diffrn_reflns_limit_l_min -35
_diffrn_reflns_number 12613
_diffrn_reflns_point_group_measured_fraction_full 0.994
_diffrn_reflns_point_group_measured_fraction_max 0.994
_diffrn_reflns_theta_full 25.242
_diffrn_reflns_theta_max 26.372
_diffrn_reflns_theta_min 2.837
_diffrn_standards_number 0
_exptl_absorpt_coefficient_mu 0.078
_exptl_absorpt_correction_T_max 0.7456
_exptl_absorpt_correction_T_min 0.6578
_exptl_absorpt_correction_type multi-scan
_exptl_absorpt_process_details
'SADABS-2014/5 (Bruker,2014/5) was used for absorption correction. wR2(int) was 0.0959 before and 0.0638 after correction. The Ratio of minimum to maximum transmission is 0.8822. The \l/2 correction factor is Not present.'
_exptl_crystal_colour green
_exptl_crystal_colour_primary green
_exptl_crystal_density_diffrn 1.266
_exptl_crystal_description block
_exptl_crystal_F_000 1952
_exptl_crystal_size_max 0.22
_exptl_crystal_size_mid 0.20
_exptl_crystal_size_min 0.16
_refine_diff_density_max 0.293
_refine_diff_density_min -0.253
_refine_diff_density_rms 0.064
_refine_ls_extinction_coef 0.0070(10)
_refine_ls_extinction_expression Fc^*^=kFc[1+0.001xFc^2^\l^3^/sin(2\q)]^-1/4^
_refine_ls_extinction_method 'SHELXL-2014/7 (Sheldrick 2014'
_refine_ls_goodness_of_fit_ref 0.971
_refine_ls_hydrogen_treatment constr
_refine_ls_matrix_type full
_refine_ls_number_parameters 335
_refine_ls_number_reflns 5049
_refine_ls_number_restraints 0
_refine_ls_restrained_S_all 0.971
_refine_ls_R_factor_all 0.1675
_refine_ls_R_factor_gt 0.0757
_refine_ls_shift/su_max 0.000
_refine_ls_shift/su_mean 0.000
_refine_ls_structure_factor_coef Fsqd
_refine_ls_weighting_details 'w=1/[\s^2^(Fo^2^)+(0.1190P)^2^] where P=(Fo^2^+2Fc^2^)/3'
_refine_ls_weighting_scheme calc
_refine_ls_wR_factor_gt 0.1805
_refine_ls_wR_factor_ref 0.2232
_reflns_Friedel_coverage 0.000
_reflns_number_gt 2451
_reflns_number_total 5049
_reflns_threshold_expression 'I > 2\s(I)'
_cod_data_source_file ol7b01281_si_002.cif
_cod_data_source_block OSTFCN
_cod_original_cell_volume 4948(5)
_cod_database_code 1546471
_shelx_shelxl_version_number 2014/7
_shelx_space_group_comment
;
The symmetry employed for this shelxl refinement is uniquely defined
by the following loop, which should always be used as a source of
symmetry information in preference to the above space-group names.
They are only intended as comments.
;
_olex2_refinement_description
;
1. Fixed Uiso
 At 1.2 times of:
  All C(H) groups
2.a Aromatic/amide H refined with riding coordinates:
 C1(H1), C2(H2), C3(H3), C4(H4), C6(H6), C7(H7), C8(H8), C11(H11), C12(H12),
 C18(H18), C21(H21), C22(H22), C24(H24), C25(H25), C27(H27), C28(H28), C33(H33)
;
_olex2_submission_special_instructions 'No special instructions were received'

loop_
_space_group_symop_operation_xyz
'x, y, z'
'-x, y, -z+1/2'
'x+1/2, y+1/2, z'
'-x+1/2, y+1/2, -z+1/2'
'-x, -y, -z'
'x, -y, z-1/2'
'-x+1/2, -y+1/2, -z'
'x+1/2, -y+1/2, z-1/2'

loop_
_atom_site_label
_atom_site_type_symbol
_atom_site_fract_x
_atom_site_fract_y
_atom_site_fract_z
_atom_site_U_iso_or_equiv
_atom_site_adp_type
_atom_site_occupancy
_atom_site_site_symmetry_order
_atom_site_calc_flag
_atom_site_refinement_flags_posn
O1 O 0.6024(3) 0.36596(11) 0.49916(8) 0.0589(7) Uani 1 1 d .
N1 N 0.7531(6) 0.2979(2) 0.25911(15) 0.1158(16) Uani 1 1 d .
N2 N 0.3172(5) 0.81160(16) 0.40325(14) 0.0901(12) Uani 1 1 d .
N3 N 0.4280(3) 0.40814(11) 0.42112(9) 0.0440(7) Uani 1 1 d .
C1 C 0.3703(7) 0.2283(2) 0.4170(2) 0.132(2) Uani 1 1 d .
H1 H 0.3209 0.1965 0.3985 0.159 Uiso 1 1 calc R
C2 C 0.4536(7) 0.2110(2) 0.4570(2) 0.132(3) Uani 1 1 d .
H2 H 0.4574 0.1673 0.4660 0.158 Uiso 1 1 calc R
C3 C 0.5306(5) 0.25678(19) 0.48386(18) 0.0904(15) Uani 1 1 d .
H3 H 0.5894 0.2446 0.5104 0.109 Uiso 1 1 calc R
C4 C 0.3607(5) 0.29378(17) 0.40433(17) 0.0842(15) Uani 1 1 d .
H4 H 0.3070 0.3059 0.3769 0.101 Uiso 1 1 calc R
C5 C 0.7262(5) 0.3501(2) 0.27013(14) 0.0747(12) Uani 1 1 d .
C6 C 0.7191(4) 0.5299(2) 0.26401(12) 0.0604(10) Uani 1 1 d .
H6 H 0.7540 0.5631 0.2447 0.072 Uiso 1 1 calc R
C7 C 0.7493(4) 0.4655(2) 0.25355(12) 0.0632(11) Uani 1 1 d .
H7 H 0.8049 0.4547 0.2272 0.076 Uiso 1 1 calc R
C8 C 0.5349(4) 0.72247(17) 0.32602(13) 0.0589(10) Uani 1 1 d .
H8 H 0.5451 0.7645 0.3142 0.071 Uiso 1 1 calc R
C9 C 0.5195(4) 0.32099(17) 0.47094(13) 0.0586(10) Uani 1 1 d .
C10 C 0.6957(4) 0.41714(17) 0.28274(12) 0.0549(9) Uani 1 1 d .
C11 C 0.6132(4) 0.43094(16) 0.32286(11) 0.0483(9) Uani 1 1 d .
H11 H 0.5794 0.3975 0.3421 0.058 Uiso 1 1 calc R
C12 C 0.6030(4) 0.67056(17) 0.30347(12) 0.0574(10) Uani 1 1 d .
H12 H 0.6594 0.6771 0.2765 0.069 Uiso 1 1 calc R
C13 C 0.4510(4) 0.71240(15) 0.36638(12) 0.0494(9) Uani 1 1 d .
C14 C 0.5854(4) 0.60787(15) 0.32193(11) 0.0442(8) Uani 1 1 d .
C15 C 0.4314(4) 0.34106(15) 0.43276(13) 0.0528(9) Uani 1 1 d .
C16 C 0.3772(5) 0.76745(17) 0.38753(14) 0.0618(10) Uani 1 1 d .
C17 C 0.6359(4) 0.54496(16) 0.30385(10) 0.0454(8) Uani 1 1 d .
C18 C 0.4372(4) 0.64975(14) 0.38588(11) 0.0458(8) Uani 1 1 d .
H18 H 0.3844 0.6434 0.4135 0.055 Uiso 1 1 calc R
C19 C 0.5827(4) 0.49554(15) 0.33320(10) 0.0393(8) Uani 1 1 d .
C20 C 0.5044(4) 0.59783(14) 0.36284(10) 0.0392(8) Uani 1 1 d .
C21 C 0.0163(4) 0.45132(18) 0.38327(13) 0.0594(10) Uani 1 1 d .
H21 H -0.0864 0.4352 0.3854 0.071 Uiso 1 1 calc R
C22 C 0.7851(4) 0.52463(16) 0.48105(12) 0.0503(9) Uani 1 1 d .
H22 H 0.8631 0.5510 0.4949 0.060 Uiso 1 1 calc R
C23 C 0.4969(3) 0.52526(13) 0.37514(10) 0.0368(7) Uani 1 1 d .
C24 C 0.1425(4) 0.41633(16) 0.40181(12) 0.0501(9) Uani 1 1 d .
H24 H 0.1245 0.3763 0.4161 0.060 Uiso 1 1 calc R
C25 C 0.7534(4) 0.46383(16) 0.49968(11) 0.0477(9) Uani 1 1 d .
H25 H 0.8102 0.4489 0.5258 0.057 Uiso 1 1 calc R
C26 C 0.5529(3) 0.44740(14) 0.43982(10) 0.0364(7) Uani 1 1 d .
C27 C 0.0415(4) 0.51025(17) 0.36150(12) 0.0535(9) Uani 1 1 d .
H27 H -0.0436 0.5335 0.3484 0.064 Uiso 1 1 calc R
C28 C 0.7015(4) 0.54627(15) 0.44195(11) 0.0440(8) Uani 1 1 d .
H28 H 0.7231 0.5874 0.4298 0.053 Uiso 1 1 calc R
C29 C 0.6366(4) 0.42590(14) 0.47889(10) 0.0413(8) Uani 1 1 d .
C30 C 0.5859(4) 0.50761(14) 0.42056(10) 0.0370(7) Uani 1 1 d .
C31 C 0.3249(4) 0.50004(13) 0.37746(9) 0.0364(8) Uani 1 1 d .
C32 C 0.2978(4) 0.44029(14) 0.39937(10) 0.0406(8) Uani 1 1 d .
C33 C 0.1949(4) 0.53460(15) 0.35922(11) 0.0455(8) Uani 1 1 d .
H33 H 0.2112 0.5749 0.3452 0.055 Uiso 1 1 calc R

loop_
_atom_site_aniso_label
_atom_site_aniso_U_11
_atom_site_aniso_U_22
_atom_site_aniso_U_33
_atom_site_aniso_U_23
_atom_site_aniso_U_13
_atom_site_aniso_U_12
O1 0.0672(18) 0.0589(15) 0.0500(14) 0.0175(12) -0.0059(12) -0.0012(12)
N1 0.152(4) 0.094(3) 0.103(3) -0.033(3) 0.020(3) 0.042(3)
N2 0.099(3) 0.0477(19) 0.125(3) 0.005(2) 0.027(3) 0.0005(19)
N3 0.0396(17) 0.0368(15) 0.0548(17) 0.0070(13) -0.0080(13) -0.0039(12)
C1 0.143(5) 0.052(3) 0.197(6) 0.031(3) -0.087(5) -0.031(3)
C2 0.141(5) 0.050(3) 0.198(7) 0.047(3) -0.078(5) -0.028(3)
C3 0.087(3) 0.061(3) 0.122(4) 0.044(3) -0.029(3) -0.017(2)
C4 0.084(3) 0.051(2) 0.115(4) 0.014(2) -0.041(3) -0.017(2)
C5 0.078(3) 0.085(3) 0.061(2) -0.018(2) 0.011(2) 0.024(2)
C6 0.057(2) 0.085(3) 0.040(2) 0.0085(19) 0.0130(18) 0.001(2)
C7 0.062(3) 0.090(3) 0.038(2) -0.003(2) 0.0132(18) 0.011(2)
C8 0.060(3) 0.048(2) 0.069(2) 0.0199(19) 0.001(2) -0.0064(18)
C9 0.055(2) 0.052(2) 0.069(3) 0.019(2) -0.007(2) -0.0117(18)
C10 0.054(2) 0.070(2) 0.0409(19) -0.0124(19) -0.0008(17) 0.0177(19)
C11 0.051(2) 0.059(2) 0.0357(18) 0.0003(16) 0.0006(15) 0.0077(16)
C12 0.059(2) 0.065(2) 0.048(2) 0.0225(19) 0.0111(18) -0.0071(19)
C13 0.046(2) 0.042(2) 0.060(2) 0.0107(17) -0.0008(18) -0.0039(15)
C14 0.042(2) 0.053(2) 0.0379(18) 0.0061(16) -0.0008(15) -0.0037(15)
C15 0.052(2) 0.0391(19) 0.067(2) 0.0138(18) -0.0077(19) -0.0060(16)
C16 0.063(3) 0.040(2) 0.083(3) 0.010(2) 0.009(2) -0.0049(19)
C17 0.039(2) 0.062(2) 0.0346(17) 0.0010(16) 0.0014(15) 0.0018(15)
C18 0.051(2) 0.0435(19) 0.0436(18) 0.0064(16) 0.0049(16) -0.0043(15)
C19 0.0387(19) 0.049(2) 0.0300(16) 0.0010(15) 0.0027(14) 0.0025(14)
C20 0.0384(19) 0.0440(18) 0.0351(17) 0.0033(15) -0.0003(14) -0.0042(14)
C21 0.042(2) 0.065(2) 0.071(3) 0.000(2) 0.0005(19) -0.0092(18)
C22 0.043(2) 0.059(2) 0.049(2) -0.0112(18) -0.0027(17) -0.0045(16)
C23 0.0386(19) 0.0361(17) 0.0362(17) 0.0005(13) 0.0055(14) 0.0005(13)
C24 0.044(2) 0.050(2) 0.055(2) 0.0083(17) -0.0052(17) -0.0108(17)
C25 0.044(2) 0.066(2) 0.0330(17) 0.0041(16) -0.0035(15) 0.0052(17)
C26 0.0373(19) 0.0394(17) 0.0325(16) -0.0003(14) 0.0033(14) -0.0005(14)
C27 0.038(2) 0.064(2) 0.058(2) -0.0021(19) -0.0048(17) 0.0030(17)
C28 0.044(2) 0.0446(18) 0.0438(19) -0.0009(15) 0.0034(16) -0.0045(15)
C29 0.040(2) 0.0452(18) 0.0388(18) 0.0072(16) 0.0053(15) 0.0023(15)
C30 0.0392(19) 0.0401(17) 0.0320(16) -0.0018(14) 0.0048(14) 0.0020(14)
C31 0.044(2) 0.0380(17) 0.0274(15) -0.0032(14) 0.0043(14) -0.0018(14)
C32 0.038(2) 0.0430(18) 0.0403(18) -0.0026(15) -0.0017(15) -0.0011(15)
C33 0.049(2) 0.0455(19) 0.0422(19) 0.0023(15) -0.0013(16) 0.0042(16)

loop_
_atom_type_symbol
_atom_type_description
_atom_type_scat_dispersion_real
_atom_type_scat_dispersion_imag
_atom_type_scat_source
C C 0.0033 0.0016 'International Tables Vol C Tables 4.2.6.8 and 6.1.1.4'
H H 0.0000 0.0000 'International Tables Vol C Tables 4.2.6.8 and 6.1.1.4'
N N 0.0061 0.0033 'International Tables Vol C Tables 4.2.6.8 and 6.1.1.4'
O O 0.0106 0.0060 'International Tables Vol C Tables 4.2.6.8 and 6.1.1.4'

loop_
_geom_angle_atom_site_label_1
_geom_angle_atom_site_label_2
_geom_angle_atom_site_label_3
_geom_angle
C29 O1 C9 116.3(2)
C15 N3 C26 116.9(3)
C32 N3 C15 124.6(3)
C32 N3 C26 117.5(2)
C2 C1 H1 120.3
C2 C1 C4 119.4(4)
C4 C1 H1 120.3
C1 C2 H2 119.5
C3 C2 C1 121.1(4)
C3 C2 H2 119.5
C2 C3 H3 120.7
C2 C3 C9 118.6(4)
C9 C3 H3 120.7
C1 C4 H4 120.1
C15 C4 C1 119.8(4)
C15 C4 H4 120.1
N1 C5 C10 177.9(5)
C7 C6 H6 120.3
C7 C6 C17 119.4(3)
C17 C6 H6 120.3
C6 C7 H7 120.4
C6 C7 C10 119.2(3)
C10 C7 H7 120.4
C12 C8 H8 119.8
C12 C8 C13 120.5(3)
C13 C8 H8 119.8
C3 C9 O1 116.5(3)
C3 C9 C15 122.5(4)
C15 C9 O1 121.1(3)
C7 C10 C5 117.7(3)
C7 C10 C11 122.5(3)
C11 C10 C5 119.8(4)
C10 C11 H11 120.9
C19 C11 C10 118.2(3)
C19 C11 H11 120.9
C8 C12 H12 120.7
C8 C12 C14 118.6(3)
C14 C12 H12 120.7
C8 C13 C16 118.4(3)
C8 C13 C18 121.2(3)
C18 C13 C16 120.4(3)
C12 C14 C17 129.8(3)
C20 C14 C12 121.1(3)
C20 C14 C17 109.1(3)
C4 C15 N3 122.2(3)
C9 C15 N3 119.2(3)
C9 C15 C4 118.3(3)
N2 C16 C13 178.3(4)
C6 C17 C14 130.3(3)
C6 C17 C19 120.9(3)
C19 C17 C14 108.7(3)
C13 C18 H18 121.0
C20 C18 C13 118.0(3)
C20 C18 H18 121.0
C11 C19 C17 119.8(3)
C11 C19 C23 129.6(3)
C17 C19 C23 110.6(3)
C14 C20 C23 111.3(3)
C18 C20 C14 120.6(3)
C18 C20 C23 128.0(3)
C24 C21 H21 119.9
C24 C21 C27 120.2(3)
C27 C21 H21 119.9
C25 C22 H22 119.9
C28 C22 H22 119.9
C28 C22 C25 120.2(3)
C20 C23 C19 100.2(2)
C20 C23 C30 113.9(2)
C20 C23 C31 112.4(2)
C30 C23 C19 110.1(2)
C30 C23 C31 108.7(2)
C31 C23 C19 111.4(2)
C21 C24 H24 119.7
C21 C24 C32 120.7(3)
C32 C24 H24 119.7
C22 C25 H25 120.5
C29 C25 C22 118.9(3)
C29 C25 H25 120.5
C29 C26 N3 118.9(3)
C29 C26 C30 120.4(3)
C30 C26 N3 120.7(3)
C21 C27 H27 120.2
C21 C27 C33 119.5(3)
C33 C27 H27 120.2
C22 C28 H28 119.6
C22 C28 C30 120.8(3)
C30 C28 H28 119.6
C25 C29 O1 118.1(3)
C25 C29 C26 121.0(3)
C26 C29 O1 121.0(3)
C26 C30 C23 116.9(3)
C26 C30 C28 118.6(3)
C28 C30 C23 124.3(3)
C32 C31 C23 118.7(3)
C33 C31 C23 122.9(3)
C33 C31 C32 118.4(3)
C24 C32 N3 122.0(3)
C31 C32 N3 118.2(3)
C31 C32 C24 119.7(3)
C27 C33 C31 121.5(3)
C27 C33 H33 119.3
C31 C33 H33 119.3

loop_
_geom_bond_atom_site_label_1
_geom_bond_atom_site_label_2
_geom_bond_distance
O1 C9 1.399(4)
O1 C29 1.391(4)
N1 C5 1.139(5)
N2 C16 1.136(5)
N3 C15 1.412(4)
N3 C26 1.416(4)
N3 C32 1.409(4)
C1 H1 0.9300
C1 C2 1.376(7)
C1 C4 1.389(5)
C2 H2 0.9300
C2 C3 1.364(6)
C3 H3 0.9300
C3 C9 1.367(5)
C4 H4 0.9300
C4 C15 1.388(5)
C5 C10 1.443(5)
C6 H6 0.9300
C6 C7 1.377(5)
C6 C17 1.395(4)
C7 H7 0.9300
C7 C10 1.382(5)
C8 H8 0.9300
C8 C12 1.378(5)
C8 C13 1.392(5)
C9 C15 1.368(5)
C10 C11 1.394(5)
C11 H11 0.9300
C11 C19 1.380(4)
C12 H12 0.9300
C12 C14 1.397(4)
C13 C16 1.431(5)
C13 C18 1.405(4)
C14 C17 1.456(4)
C14 C20 1.393(4)
C17 C19 1.399(4)
C18 H18 0.9300
C18 C20 1.382(4)
C19 C23 1.549(4)
C20 C23 1.528(4)
C21 H21 0.9300
C21 C24 1.375(5)
C21 C27 1.378(5)
C22 H22 0.9300
C22 C25 1.383(4)
C22 C28 1.380(4)
C23 C30 1.528(4)
C23 C31 1.541(4)
C24 H24 0.9300
C24 C32 1.401(4)
C25 H25 0.9300
C25 C29 1.375(4)
C26 C29 1.379(4)
C26 C30 1.382(4)
C27 H27 0.9300
C27 C33 1.388(5)
C28 H28 0.9300
C28 C30 1.383(4)
C31 C32 1.397(4)
C31 C33 1.392(4)
C33 H33 0.9300

loop_
_geom_torsion_atom_site_label_1
_geom_torsion_atom_site_label_2
_geom_torsion_atom_site_label_3
_geom_torsion_atom_site_label_4
_geom_torsion
O1 C9 C15 N3 1.7(5)
O1 C9 C15 C4 175.7(4)
N3 C26 C29 O1 1.6(4)
N3 C26 C29 C25 -176.7(3)
N3 C26 C30 C23 -7.6(4)
N3 C26 C30 C28 175.5(3)
C1 C2 C3 C9 2.0(10)
C1 C4 C15 N3 178.7(4)
C1 C4 C15 C9 4.9(7)
C2 C1 C4 C15 -1.6(9)
C2 C3 C9 O1 -179.1(5)
C2 C3 C9 C15 1.4(7)
C3 C9 C15 N3 -178.9(4)
C3 C9 C15 C4 -4.9(6)
C4 C1 C2 C3 -1.9(11)
C5 C10 C11 C19 -178.4(3)
C6 C7 C10 C5 178.6(4)
C6 C7 C10 C11 -0.6(6)
C6 C17 C19 C11 0.2(5)
C6 C17 C19 C23 179.0(3)
C7 C6 C17 C14 -178.2(3)
C7 C6 C17 C19 0.0(5)
C7 C10 C11 C19 0.8(5)
C8 C12 C14 C17 175.8(3)
C8 C12 C14 C20 -1.5(5)
C8 C13 C18 C20 -2.4(5)
C9 O1 C29 C25 -162.0(3)
C9 O1 C29 C26 19.7(4)
C10 C11 C19 C17 -0.5(5)
C10 C11 C19 C23 -179.0(3)
C11 C19 C23 C20 -178.7(3)
C11 C19 C23 C30 61.0(4)
C11 C19 C23 C31 -59.6(4)
C12 C8 C13 C16 -177.6(3)
C12 C8 C13 C18 1.8(5)
C12 C14 C17 C6 2.1(6)
C12 C14 C17 C19 -176.3(3)
C12 C14 C20 C18 0.9(5)
C12 C14 C20 C23 178.3(3)
C13 C8 C12 C14 0.2(5)
C13 C18 C20 C14 1.0(5)
C13 C18 C20 C23 -175.9(3)
C14 C17 C19 C11 178.7(3)
C14 C17 C19 C23 -2.5(4)
C14 C20 C23 C19 -1.9(3)
C14 C20 C23 C30 115.6(3)
C14 C20 C23 C31 -120.2(3)
C15 N3 C26 C29 -21.5(4)
C15 N3 C26 C30 161.4(3)
C15 N3 C32 C24 23.2(5)
C15 N3 C32 C31 -161.0(3)
C16 C13 C18 C20 177.0(3)
C17 C6 C7 C10 0.2(5)
C17 C14 C20 C18 -176.9(3)
C17 C14 C20 C23 0.5(4)
C17 C19 C23 C20 2.7(3)
C17 C19 C23 C30 -117.6(3)
C17 C19 C23 C31 121.7(3)
C18 C20 C23 C19 175.3(3)
C18 C20 C23 C30 -67.2(4)
C18 C20 C23 C31 57.0(4)
C19 C23 C30 C26 -83.9(3)
C19 C23 C30 C28 92.8(3)
C19 C23 C31 C32 84.3(3)
C19 C23 C31 C33 -96.5(3)
C20 C14 C17 C6 179.6(3)
C20 C14 C17 C19 1.3(4)
C20 C23 C30 C26 164.5(3)
C20 C23 C30 C28 -18.9(4)
C20 C23 C31 C32 -164.1(3)
C20 C23 C31 C33 15.0(4)
C21 C24 C32 N3 175.0(3)
C21 C24 C32 C31 -0.6(5)
C21 C27 C33 C31 1.6(5)
C22 C25 C29 O1 -177.6(3)
C22 C25 C29 C26 0.7(5)
C22 C28 C30 C23 -175.0(3)
C22 C28 C30 C26 1.6(4)
C23 C31 C32 N3 4.3(4)
C23 C31 C32 C24 -179.9(3)
C23 C31 C33 C27 179.4(3)
C24 C21 C27 C33 -1.2(5)
C25 C22 C28 C30 -0.5(5)
C26 N3 C15 C4 -153.9(4)
C26 N3 C15 C9 19.9(5)
C26 N3 C32 C24 -145.3(3)
C26 N3 C32 C31 30.4(4)
C27 C21 C24 C32 0.8(5)
C28 C22 C25 C29 -0.6(5)
C29 O1 C9 C3 159.0(3)
C29 O1 C9 C15 -21.5(5)
C29 C26 C30 C23 175.3(3)
C29 C26 C30 C28 -1.6(4)
C30 C23 C31 C32 -37.1(3)
C30 C23 C31 C33 142.0(3)
C30 C26 C29 O1 178.7(3)
C30 C26 C29 C25 0.5(4)
C31 C23 C30 C26 38.4(3)
C31 C23 C30 C28 -145.0(3)
C32 N3 C15 C4 37.5(5)
C32 N3 C15 C9 -148.7(3)
C32 N3 C26 C29 148.0(3)
C32 N3 C26 C30 -29.2(4)
C32 C31 C33 C27 -1.5(4)
C33 C31 C32 N3 -174.9(3)
C33 C31 C32 C24 1.0(4)
